data_7704533
loop_
_publ_author_name
'Zahradn\'ikov\'a, Eva'
'Herchel, Radovan'
'\<Salitro\<s, Ivan'
'C\'isa\<rov\'a, Ivana'
'Draho\<s, Bohuslav'

_publ_section_title
;
 Late first-row transition metal complexes of a 17-membered
 piperazine-based macrocyclic ligand: structures and magnetism.
;
_journal_issue 26
_journal_name_full 'Dalton transactions (Cambridge, England : 2003)'
_journal_page_first 9057
_journal_page_last 9069
_journal_paper_doi 10.1039/d0dt01392g
_journal_volume 49
_journal_year 2020
_chemical_formula_sum 'C17 H29 Cl2 Mn N5 O8'
_chemical_formula_weight 557.29
_space_group_crystal_system monoclinic
_space_group_IT_number 14
_space_group_name_Hall '-P 2ybc'
_space_group_name_H-M_alt 'P 1 21/c 1'
_atom_sites_solution_hydrogens mixed
_audit_creation_method SHELXL-2014/7
_audit_update_record
;
2020-04-15 deposited with the CCDC.	2020-06-01 downloaded from the CCDC.
;
_cell_angle_alpha 90
_cell_angle_beta 109.1620(10)
_cell_angle_gamma 90
_cell_formula_units_Z 4
_cell_length_a 10.7157(3)
_cell_length_b 14.5951(4)
_cell_length_c 15.6241(5)
_cell_measurement_reflns_used 6399
_cell_measurement_temperature 187(2)
_cell_measurement_theta_max 27.5455
_cell_measurement_theta_min 2.4487
_cell_volume 2308.17(12)
_computing_structure_refinement 'SHELXL-2014/7 (Sheldrick, 2014)'
_diffrn_ambient_temperature 187(2)
_diffrn_detector_area_resol_mean 8.3333
_diffrn_measured_fraction_theta_full 0.997
_diffrn_measured_fraction_theta_max 0.997
_diffrn_measurement_device_type 'Nonius KappaCCD with Bruker APEXII detector'
_diffrn_radiation_type MoK\a
_diffrn_radiation_wavelength 0.71073
_diffrn_reflns_av_R_equivalents 0.0198
_diffrn_reflns_av_unetI/netI 0.0226
_diffrn_reflns_Laue_measured_fraction_full 0.997
_diffrn_reflns_Laue_measured_fraction_max 0.997
_diffrn_reflns_limit_h_max 12
_diffrn_reflns_limit_h_min -12
_diffrn_reflns_limit_k_max 17
_diffrn_reflns_limit_k_min -15
_diffrn_reflns_limit_l_max 17
_diffrn_reflns_limit_l_min -18
_diffrn_reflns_number 12916
_diffrn_reflns_point_group_measured_fraction_full 0.997
_diffrn_reflns_point_group_measured_fraction_max 0.997
_diffrn_reflns_theta_full 24.999
_diffrn_reflns_theta_max 24.999
_diffrn_reflns_theta_min 1.962
_exptl_absorpt_coefficient_mu 0.857
_exptl_absorpt_correction_T_max 0.79
_exptl_absorpt_correction_T_min 0.73
_exptl_absorpt_correction_type multi-scan
_exptl_absorpt_process_details
;
SADABS-2016/2 - Bruker AXS area detector scaling and absorption correction
;
_exptl_crystal_colour 'light pink'
_exptl_crystal_density_diffrn 1.604
_exptl_crystal_density_method 'not measured'
_exptl_crystal_description prism
_exptl_crystal_F_000 1156
_exptl_crystal_size_max 0.363
_exptl_crystal_size_mid 0.340
_exptl_crystal_size_min 0.297
_refine_diff_density_max 0.517
_refine_diff_density_min -0.423
_refine_diff_density_rms 0.056
_refine_ls_extinction_method none
_refine_ls_goodness_of_fit_ref 1.039
_refine_ls_hydrogen_treatment constr
_refine_ls_matrix_type full
_refine_ls_number_parameters 298
_refine_ls_number_reflns 4064
_refine_ls_number_restraints 0
_refine_ls_restrained_S_all 1.039
_refine_ls_R_factor_all 0.0359
_refine_ls_R_factor_gt 0.0300
_refine_ls_shift/su_max 0.001
_refine_ls_shift/su_mean 0.000
_refine_ls_structure_factor_coef Fsqd
_refine_ls_weighting_details 'w=1/[\s^2^(Fo^2^)+(0.0457P)^2^+1.3248P] where P=(Fo^2^+2Fc^2^)/3'
_refine_ls_weighting_scheme calc
_refine_ls_wR_factor_gt 0.0810
_refine_ls_wR_factor_ref 0.0832
_reflns_Friedel_coverage 0.000
_reflns_number_gt 3568
_reflns_number_total 4064
_reflns_threshold_expression 'I > 2\s(I)'
_cod_data_source_file d0dt01392g2.cif
_cod_data_source_block shelx
_cod_depositor_comments
;
The following automatic conversions were performed:

data item '_exptl_absorpt_correction_type' value 'Multi-Scan' was
changed to 'multi-scan' in accordance with the
/home/data/users/saulius/crontab/automatic-downloads/rss-feeds/RSC/lib/dictionaries/cif_core.dic
dictionary named 'cif_core.dic' version 2.4.2 last updated on
2011-04-26.

Automatic conversion script
Id: cif_fix_values 7556 2019-12-06 15:28:31Z antanas 

 Adding full bibliography for 7704533--7704535.cif.
;
_cod_original_sg_symbol_H-M 'P 21/c'
_cod_database_code 7704533
_shelx_shelxl_version_number 2014/7
_shelx_space_group_comment
;
The symmetry employed for this shelxl refinement is uniquely defined
by the following loop, which should always be used as a source of
symmetry information in preference to the above space-group names.
They are only intended as comments.
;
_shelx_estimated_absorpt_t_min 0.746
_shelx_estimated_absorpt_t_max 0.785

loop_
_space_group_symop_operation_xyz
'x, y, z'
'-x, y+1/2, -z+1/2'
'-x, -y, -z'
'x, -y-1/2, z-1/2'

loop_
_atom_site_label
_atom_site_type_symbol
_atom_site_fract_x
_atom_site_fract_y
_atom_site_fract_z
_atom_site_U_iso_or_equiv
_atom_site_adp_type
_atom_site_occupancy
_atom_site_site_symmetry_order
_atom_site_calc_flag
_atom_site_refinement_flags_posn
_atom_site_refinement_flags_adp
_atom_site_refinement_flags_occupancy
_atom_site_disorder_assembly
_atom_site_disorder_group
Mn Mn 0.74945(3) 0.64136(2) 0.23205(2) 0.01755(11) Uani 1 1 d . . . . .
N2 N 0.96935(16) 0.69247(12) 0.27757(12) 0.0204(4) Uani 1 1 d . . . . .
H2 H 0.9778 0.7469 0.2486 0.024 Uiso 1 1 d R U . . .
O1 O 0.79867(15) 0.47678(10) 0.23278(11) 0.0277(4) Uani 1 1 d . . . . .
Cl2 Cl 0.75444(5) 0.89054(4) 0.27069(4) 0.02653(14) Uani 1 1 d . . . . .
N5 N 0.57793(16) 0.57716(13) 0.27621(12) 0.0231(4) Uani 1 1 d . . . . .
H5 H 0.5328 0.5306 0.2369 0.028 Uiso 1 1 d R U . . .
O2 O 0.60358(16) 0.38957(12) 0.19017(13) 0.0412(5) Uani 1 1 d . . . . .
Cl1 Cl 0.74298(5) 0.38610(4) 0.20716(4) 0.02545(14) Uani 1 1 d . . . . .
O3 O 0.8061(2) 0.32426(13) 0.27876(13) 0.0532(6) Uani 1 1 d . . . . .
O5 O 0.71714(15) 0.79618(11) 0.27887(12) 0.0340(4) Uani 1 1 d . . . . .
O6 O 0.86711(19) 0.89099(13) 0.24191(15) 0.0493(5) Uani 1 1 d . . . . .
O4 O 0.76795(19) 0.35750(13) 0.12633(13) 0.0465(5) Uani 1 1 d . . . . .
N3 N 0.78491(17) 0.62389(12) 0.09452(12) 0.0206(4) Uani 1 1 d . . . . .
O8 O 0.7827(3) 0.93453(16) 0.35482(15) 0.0841(9) Uani 1 1 d . . . . .
O7 O 0.6489(2) 0.93617(15) 0.20447(19) 0.0738(8) Uani 1 1 d . . . . .
N4 N 0.57497(16) 0.68778(12) 0.10821(12) 0.0226(4) Uani 1 1 d . . . . .
N1 N 0.83047(17) 0.61906(11) 0.38019(12) 0.0198(4) Uani 1 1 d . . . . .
C17 C 1.0106(2) 0.63173(14) 0.51816(14) 0.0239(5) Uani 1 1 d . . . . .
H17 H 1.0978 0.6524 0.5495 0.029 Uiso 1 1 calc R U . . .
C1 C 0.9514(2) 0.65061(14) 0.42688(14) 0.0202(4) Uani 1 1 d . . . . .
C3 C 1.0557(2) 0.62630(15) 0.25144(16) 0.0264(5) Uani 1 1 d . . . . .
H3A H 1.0380 0.5638 0.2692 0.032 Uiso 1 1 calc R U . . .
H3B H 1.1493 0.6410 0.2849 0.032 Uiso 1 1 calc R U . . .
C14 C 0.7629(2) 0.57056(14) 0.42338(14) 0.0214(4) Uani 1 1 d . . . . .
C4 C 1.0340(2) 0.62804(16) 0.15055(16) 0.0274(5) Uani 1 1 d . . . . .
H4A H 1.1105 0.5980 0.1400 0.033 Uiso 1 1 calc R U . . .
H4B H 1.0333 0.6928 0.1315 0.033 Uiso 1 1 calc R U . . .
C16 C 0.9407(2) 0.58226(15) 0.56306(15) 0.0273(5) Uani 1 1 d . . . . .
H16 H 0.9788 0.5692 0.6259 0.033 Uiso 1 1 calc R U . . .
C5 C 0.9088(2) 0.58257(16) 0.08981(16) 0.0274(5) Uani 1 1 d . . . . .
H5A H 0.9083 0.5857 0.0264 0.033 Uiso 1 1 calc R U . . .
H5B H 0.9107 0.5171 0.1066 0.033 Uiso 1 1 calc R U . . .
C15 C 0.8149(2) 0.55217(15) 0.51533(15) 0.0270(5) Uani 1 1 d . . . . .
H15 H 0.7646 0.5193 0.5451 0.032 Uiso 1 1 calc R U . . .
C13 C 0.6314(2) 0.53309(17) 0.36588(15) 0.0296(5) Uani 1 1 d . . . . .
H13A H 0.6407 0.4666 0.3572 0.036 Uiso 1 1 calc R U . . .
H13B H 0.5672 0.5410 0.3987 0.036 Uiso 1 1 calc R U . . .
C7 C 0.5462(2) 0.60154(15) 0.05467(15) 0.0259(5) Uani 1 1 d . . . . .
H7A H 0.4729 0.6115 -0.0027 0.031 Uiso 1 1 calc R U . . .
H7B H 0.5193 0.5530 0.0894 0.031 Uiso 1 1 calc R U . . .
C6 C 0.6708(2) 0.57203(16) 0.03453(15) 0.0264(5) Uani 1 1 d . . . . .
H6A H 0.6855 0.5055 0.0454 0.032 Uiso 1 1 calc R U . . .
H6B H 0.6604 0.5846 -0.0297 0.032 Uiso 1 1 calc R U . . .
C12 C 0.4750(2) 0.64683(16) 0.27145(18) 0.0330(6) Uani 1 1 d . . . . .
H12A H 0.5179 0.7040 0.3007 0.040 Uiso 1 1 calc R U . . .
H12B H 0.4175 0.6244 0.3053 0.040 Uiso 1 1 calc R U . . .
C8 C 0.7677(2) 0.71941(15) 0.06098(15) 0.0257(5) Uani 1 1 d . . . . .
H8A H 0.7772 0.7224 0.0001 0.031 Uiso 1 1 calc R U . . .
H8B H 0.8360 0.7592 0.1024 0.031 Uiso 1 1 calc R U . . .
C2 C 1.0155(2) 0.71146(16) 0.37585(14) 0.0252(5) Uani 1 1 d . . . . .
H2A H 0.9963 0.7762 0.3858 0.030 Uiso 1 1 calc R U . . .
H2B H 1.1124 0.7029 0.4002 0.030 Uiso 1 1 calc R U . . .
C10 C 0.4547(2) 0.72691(16) 0.12053(17) 0.0319(5) Uani 1 1 d . . . . .
H10A H 0.3889 0.7383 0.0601 0.038 Uiso 1 1 calc R U . . .
H10B H 0.4775 0.7868 0.1514 0.038 Uiso 1 1 calc R U . . .
C9 C 0.6295(2) 0.75243(16) 0.05631(15) 0.0287(5) Uani 1 1 d . . . . .
H9A H 0.6352 0.8147 0.0824 0.034 Uiso 1 1 calc R U . . .
H9B H 0.5710 0.7549 -0.0076 0.034 Uiso 1 1 calc R U . . .
C11 C 0.3913(2) 0.66714(17) 0.17468(19) 0.0349(6) Uani 1 1 d . . . . .
H11A H 0.3091 0.6974 0.1755 0.042 Uiso 1 1 calc R U . . .
H11B H 0.3660 0.6081 0.1424 0.042 Uiso 1 1 calc R U . . .

loop_
_atom_site_aniso_label
_atom_site_aniso_U_11
_atom_site_aniso_U_22
_atom_site_aniso_U_33
_atom_site_aniso_U_23
_atom_site_aniso_U_13
_atom_site_aniso_U_12
Mn 0.01444(17) 0.02017(19) 0.01767(18) 0.00027(13) 0.00477(12) -0.00165(12)
N2 0.0190(8) 0.0192(9) 0.0231(9) 0.0027(7) 0.0073(7) -0.0006(7)
O1 0.0287(8) 0.0170(8) 0.0386(9) -0.0010(7) 0.0129(7) -0.0025(6)
Cl2 0.0327(3) 0.0195(3) 0.0315(3) -0.0051(2) 0.0162(2) -0.0036(2)
N5 0.0197(9) 0.0223(10) 0.0291(10) -0.0033(8) 0.0101(7) -0.0029(7)
O2 0.0254(9) 0.0398(11) 0.0569(12) -0.0139(9) 0.0116(8) -0.0078(7)
Cl1 0.0253(3) 0.0178(3) 0.0286(3) 0.0012(2) 0.0025(2) 0.0008(2)
O3 0.0619(13) 0.0292(10) 0.0473(12) 0.0158(9) -0.0110(9) -0.0063(9)
O5 0.0321(9) 0.0191(9) 0.0549(11) -0.0038(8) 0.0198(8) -0.0045(7)
O6 0.0530(12) 0.0351(11) 0.0779(15) 0.0149(10) 0.0458(11) 0.0046(9)
O4 0.0517(12) 0.0431(11) 0.0468(11) -0.0147(9) 0.0192(9) 0.0089(9)
N3 0.0225(9) 0.0162(9) 0.0235(9) -0.0018(7) 0.0080(7) -0.0041(7)
O8 0.170(3) 0.0529(15) 0.0523(14) -0.0309(12) 0.0676(16) -0.0522(16)
O7 0.0521(13) 0.0363(13) 0.113(2) 0.0153(12) -0.0003(13) 0.0175(10)
N4 0.0194(9) 0.0162(9) 0.0279(10) 0.0003(8) 0.0021(7) -0.0010(7)
N1 0.0239(9) 0.0166(9) 0.0191(9) 0.0003(7) 0.0073(7) -0.0024(7)
C17 0.0267(11) 0.0206(12) 0.0222(11) -0.0042(9) 0.0050(9) 0.0051(9)
C1 0.0224(10) 0.0149(10) 0.0226(11) -0.0036(9) 0.0065(8) 0.0007(8)
C3 0.0177(11) 0.0227(12) 0.0386(13) 0.0038(10) 0.0091(9) 0.0031(9)
C14 0.0307(11) 0.0133(11) 0.0236(11) -0.0027(9) 0.0135(9) -0.0002(8)
C4 0.0242(11) 0.0234(12) 0.0412(14) -0.0007(10) 0.0199(10) -0.0004(9)
C16 0.0394(13) 0.0233(12) 0.0191(11) -0.0003(9) 0.0097(10) 0.0103(10)
C5 0.0302(12) 0.0252(12) 0.0336(13) -0.0039(10) 0.0194(10) -0.0035(10)
C15 0.0402(13) 0.0186(12) 0.0285(12) 0.0010(10) 0.0196(10) 0.0023(10)
C13 0.0323(12) 0.0302(13) 0.0305(12) 0.0003(10) 0.0159(10) -0.0099(10)
C7 0.0249(11) 0.0225(12) 0.0238(11) -0.0024(10) -0.0010(9) -0.0063(9)
C6 0.0312(12) 0.0234(12) 0.0226(11) -0.0046(9) 0.0064(9) -0.0083(9)
C12 0.0272(12) 0.0271(13) 0.0539(16) -0.0091(12) 0.0258(11) -0.0043(10)
C8 0.0343(12) 0.0200(12) 0.0226(11) 0.0027(9) 0.0091(9) -0.0065(9)
C2 0.0219(11) 0.0251(12) 0.0245(11) -0.0005(10) 0.0021(8) -0.0064(9)
C10 0.0181(11) 0.0229(12) 0.0484(15) 0.0017(11) 0.0024(10) 0.0041(9)
C9 0.0330(12) 0.0200(12) 0.0268(12) 0.0085(10) 0.0013(9) 0.0003(9)
C11 0.0161(11) 0.0260(13) 0.0617(17) -0.0045(12) 0.0114(11) 0.0004(9)

loop_
_atom_type_symbol
_atom_type_description
_atom_type_scat_dispersion_real
_atom_type_scat_dispersion_imag
_atom_type_scat_source
C C 0.0033 0.0016 'International Tables Vol C Tables 4.2.6.8 and 6.1.1.4'
H H 0.0000 0.0000 'International Tables Vol C Tables 4.2.6.8 and 6.1.1.4'
Cl Cl 0.1484 0.1585 'International Tables Vol C Tables 4.2.6.8 and 6.1.1.4'
Mn Mn 0.3368 0.7283 'International Tables Vol C Tables 4.2.6.8 and 6.1.1.4'
N N 0.0061 0.0033 'International Tables Vol C Tables 4.2.6.8 and 6.1.1.4'
O O 0.0106 0.0060 'International Tables Vol C Tables 4.2.6.8 and 6.1.1.4'

loop_
_geom_angle_atom_site_label_1
_geom_angle_atom_site_label_2
_geom_angle_atom_site_label_3
_geom_angle
_geom_angle_site_symmetry_1
_geom_angle_site_symmetry_3
_geom_angle_publ_flag
N1 Mn N4 148.43(7) . . ?
N1 Mn N3 145.77(6) . . ?
N4 Mn N3 65.72(6) . . ?
N1 Mn N2 73.73(6) . . ?
N4 Mn N2 128.10(6) . . ?
N3 Mn N2 82.07(6) . . ?
N1 Mn N5 73.23(6) . . ?
N4 Mn N5 82.37(6) . . ?
N3 Mn N5 127.49(6) . . ?
N2 Mn N5 146.96(6) . . ?
N1 Mn O5 82.41(6) . . ?
N4 Mn O5 79.83(6) . . ?
N3 Mn O5 117.63(6) . . ?
N2 Mn O5 80.89(6) . . ?
N5 Mn O5 94.56(6) . . ?
N1 Mn O1 80.88(6) . . ?
N4 Mn O1 113.85(6) . . ?
N3 Mn O1 78.25(6) . . ?
N2 Mn O1 96.69(6) . . ?
N5 Mn O1 78.30(6) . . ?
O5 Mn O1 163.12(6) . . ?
C2 N2 C3 112.45(17) . . ?
C2 N2 Mn 109.55(12) . . ?
C3 N2 Mn 111.36(12) . . ?
C2 N2 H2 107.0 . . ?
C3 N2 H2 104.6 . . ?
Mn N2 H2 111.8 . . ?
Cl1 O1 Mn 145.14(9) . . ?
O8 Cl2 O6 110.49(15) . . ?
O8 Cl2 O7 110.02(17) . . ?
O6 Cl2 O7 108.86(15) . . ?
O8 Cl2 O5 109.42(12) . . ?
O6 Cl2 O5 108.65(10) . . ?
O7 Cl2 O5 109.38(12) . . ?
C13 N5 C12 113.37(18) . . ?
C13 N5 Mn 110.73(12) . . ?
C12 N5 Mn 110.54(13) . . ?
C13 N5 H5 105.2 . . ?
C12 N5 H5 104.4 . . ?
Mn N5 H5 112.3 . . ?
O3 Cl1 O2 111.51(12) . . ?
O3 Cl1 O4 109.20(13) . . ?
O2 Cl1 O4 109.38(11) . . ?
O3 Cl1 O1 108.34(10) . . ?
O2 Cl1 O1 109.18(10) . . ?
O4 Cl1 O1 109.19(11) . . ?
Cl2 O5 Mn 141.61(10) . . ?
C8 N3 C6 106.04(16) . . ?
C8 N3 C5 112.05(17) . . ?
C6 N3 C5 109.13(17) . . ?
C8 N3 Mn 100.69(12) . . ?
C6 N3 Mn 106.89(12) . . ?
C5 N3 Mn 120.89(13) . . ?
C10 N4 C9 110.01(17) . . ?
C10 N4 C7 111.81(16) . . ?
C9 N4 C7 106.09(17) . . ?
C10 N4 Mn 120.34(14) . . ?
C9 N4 Mn 106.79(12) . . ?
C7 N4 Mn 100.64(12) . . ?
C14 N1 C1 119.44(18) . . ?
C14 N1 Mn 120.81(14) . . ?
C1 N1 Mn 119.68(14) . . ?
C1 C17 C16 118.9(2) . . ?
C1 C17 H17 120.5 . . ?
C16 C17 H17 120.5 . . ?
N1 C1 C17 121.7(2) . . ?
N1 C1 C2 116.25(18) . . ?
C17 C1 C2 121.96(19) . . ?
N2 C3 C4 112.21(18) . . ?
N2 C3 H3A 109.2 . . ?
C4 C3 H3A 109.2 . . ?
N2 C3 H3B 109.2 . . ?
C4 C3 H3B 109.2 . . ?
H3A C3 H3B 107.9 . . ?
N1 C14 C15 121.6(2) . . ?
N1 C14 C13 116.48(18) . . ?
C15 C14 C13 121.88(19) . . ?
C3 C4 C5 116.47(18) . . ?
C3 C4 H4A 108.2 . . ?
C5 C4 H4A 108.2 . . ?
C3 C4 H4B 108.2 . . ?
C5 C4 H4B 108.2 . . ?
H4A C4 H4B 107.3 . . ?
C15 C16 C17 119.1(2) . . ?
C15 C16 H16 120.4 . . ?
C17 C16 H16 120.4 . . ?
N3 C5 C4 114.39(18) . . ?
N3 C5 H5A 108.7 . . ?
C4 C5 H5A 108.7 . . ?
N3 C5 H5B 108.7 . . ?
C4 C5 H5B 108.7 . . ?
H5A C5 H5B 107.6 . . ?
C16 C15 C14 119.2(2) . . ?
C16 C15 H15 120.4 . . ?
C14 C15 H15 120.4 . . ?
N5 C13 C14 113.85(18) . . ?
N5 C13 H13A 108.8 . . ?
C14 C13 H13A 108.8 . . ?
N5 C13 H13B 108.8 . . ?
C14 C13 H13B 108.8 . . ?
H13A C13 H13B 107.7 . . ?
N4 C7 C6 108.66(16) . . ?
N4 C7 H7A 110.0 . . ?
C6 C7 H7A 110.0 . . ?
N4 C7 H7B 110.0 . . ?
C6 C7 H7B 110.0 . . ?
H7A C7 H7B 108.3 . . ?
N3 C6 C7 108.72(17) . . ?
N3 C6 H6A 109.9 . . ?
C7 C6 H6A 109.9 . . ?
N3 C6 H6B 109.9 . . ?
C7 C6 H6B 109.9 . . ?
H6A C6 H6B 108.3 . . ?
N5 C12 C11 111.80(19) . . ?
N5 C12 H12A 109.3 . . ?
C11 C12 H12A 109.3 . . ?
N5 C12 H12B 109.3 . . ?
C11 C12 H12B 109.3 . . ?
H12A C12 H12B 107.9 . . ?
N3 C8 C9 108.58(17) . . ?
N3 C8 H8A 110.0 . . ?
C9 C8 H8A 110.0 . . ?
N3 C8 H8B 110.0 . . ?
C9 C8 H8B 110.0 . . ?
H8A C8 H8B 108.4 . . ?
N2 C2 C1 112.69(17) . . ?
N2 C2 H2A 109.1 . . ?
C1 C2 H2A 109.1 . . ?
N2 C2 H2B 109.1 . . ?
C1 C2 H2B 109.1 . . ?
H2A C2 H2B 107.8 . . ?
N4 C10 C11 114.72(18) . . ?
N4 C10 H10A 108.6 . . ?
C11 C10 H10A 108.6 . . ?
N4 C10 H10B 108.6 . . ?
C11 C10 H10B 108.6 . . ?
H10A C10 H10B 107.6 . . ?
N4 C9 C8 108.74(17) . . ?
N4 C9 H9A 109.9 . . ?
C8 C9 H9A 109.9 . . ?
N4 C9 H9B 109.9 . . ?
C8 C9 H9B 109.9 . . ?
H9A C9 H9B 108.3 . . ?
C12 C11 C10 116.22(19) . . ?
C12 C11 H11A 108.2 . . ?
C10 C11 H11A 108.2 . . ?
C12 C11 H11B 108.2 . . ?
C10 C11 H11B 108.2 . . ?
H11A C11 H11B 107.4 . . ?

loop_
_geom_bond_atom_site_label_1
_geom_bond_atom_site_label_2
_geom_bond_distance
_geom_bond_site_symmetry_2
_geom_bond_publ_flag
Mn N1 2.2131(17) . ?
Mn N4 2.3074(17) . ?
Mn N3 2.3158(18) . ?
Mn N2 2.3483(16) . ?
Mn N5 2.3589(17) . ?
Mn O5 2.4346(16) . ?
Mn O1 2.4585(15) . ?
N2 C2 1.477(3) . ?
N2 C3 1.485(3) . ?
N2 H2 0.9325 . ?
O1 Cl1 1.4530(16) . ?
Cl2 O8 1.404(2) . ?
Cl2 O6 1.4199(18) . ?
Cl2 O7 1.423(2) . ?
Cl2 O5 1.4514(17) . ?
N5 C13 1.476(3) . ?
N5 C12 1.484(3) . ?
N5 H5 0.9371 . ?
O2 Cl1 1.4296(17) . ?
Cl1 O3 1.4237(18) . ?
Cl1 O4 1.4363(19) . ?
N3 C8 1.479(3) . ?
N3 C6 1.481(3) . ?
N3 C5 1.482(3) . ?
N4 C10 1.479(3) . ?
N4 C9 1.484(3) . ?
N4 C7 1.486(3) . ?
N1 C14 1.342(3) . ?
N1 C1 1.342(3) . ?
C17 C1 1.385(3) . ?
C17 C16 1.385(3) . ?
C17 H17 0.9500 . ?
C1 C2 1.502(3) . ?
C3 C4 1.516(3) . ?
C3 H3A 0.9900 . ?
C3 H3B 0.9900 . ?
C14 C15 1.386(3) . ?
C14 C13 1.504(3) . ?
C4 C5 1.518(3) . ?
C4 H4A 0.9900 . ?
C4 H4B 0.9900 . ?
C16 C15 1.381(3) . ?
C16 H16 0.9500 . ?
C5 H5A 0.9900 . ?
C5 H5B 0.9900 . ?
C15 H15 0.9500 . ?
C13 H13A 0.9900 . ?
C13 H13B 0.9900 . ?
C7 C6 1.531(3) . ?
C7 H7A 0.9900 . ?
C7 H7B 0.9900 . ?
C6 H6A 0.9900 . ?
C6 H6B 0.9900 . ?
C12 C11 1.512(4) . ?
C12 H12A 0.9900 . ?
C12 H12B 0.9900 . ?
C8 C9 1.536(3) . ?
C8 H8A 0.9900 . ?
C8 H8B 0.9900 . ?
C2 H2A 0.9900 . ?
C2 H2B 0.9900 . ?
C10 C11 1.522(3) . ?
C10 H10A 0.9900 . ?
C10 H10B 0.9900 . ?
C9 H9A 0.9900 . ?
C9 H9B 0.9900 . ?
C11 H11A 0.9900 . ?
C11 H11B 0.9900 . ?
